data_2005883
loop_
_publ_author_name
'Lis, T.'

_publ_section_title
;
 Phosphonoacetic Acid (H~3~AP) and its Salts KH~2~AP.H~2~ O,
 (NH~4~)H~2~AP, LiH~2~AP, NaH~2~AP.2H~2~ O, K~2~HAP, (NH~4~)~2~HAP,
 Na~2~HAP.2H~2~ O, (NH~4~)~3~AP.2H~2~ O and Na~3~AP.10H~2~O
;
_journal_issue 1
_journal_name_full 'Acta Crystallographica Section C'
_journal_page_first 28
_journal_page_last 42
_journal_paper_doi 10.1107/S0108270196009390
_journal_volume 53
_journal_year 1997
_chemical_formula_moiety '(N H4) 1+, (C2 H4 O5 P) 1-'
_chemical_formula_sum 'C2 H8 N O5 P'
_chemical_formula_weight 157.06
_chemical_name_systematic
;
Ammonium phosphonoacetate
;
_space_group_IT_number 14
_symmetry_cell_setting monoclinic
_symmetry_space_group_name_Hall '-P 2ybc'
_symmetry_space_group_name_H-M 'P 1 21/c 1'
_cell_angle_alpha 90.
_cell_angle_beta 100.84(4)
_cell_angle_gamma 90.
_cell_formula_units_Z 4
_cell_length_a 6.812(4)
_cell_length_b 10.258(4)
_cell_length_c 9.285(4)
_cell_measurement_reflns_used 31
_cell_measurement_temperature 303(1)
_cell_measurement_theta_max 13
_cell_measurement_theta_min 10
_cell_volume 637.2(5)
_diffrn_ambient_temperature 303.0(10)
_diffrn_measurement_device 'Kuma KM4 automatic diffractometer'
_diffrn_measurement_method '\w/2\q scans'
_diffrn_radiation_monochromator graphite
_diffrn_radiation_source 'fine-focus sealed tube'
_diffrn_radiation_type MoK\a
_diffrn_radiation_wavelength 0.71073
_diffrn_reflns_av_R_equivalents 0.0266
_diffrn_reflns_av_sigmaI/netI 0.0327
_diffrn_reflns_limit_h_max 5
_diffrn_reflns_limit_h_min -10
_diffrn_reflns_limit_k_max 14
_diffrn_reflns_limit_k_min 0
_diffrn_reflns_limit_l_max 14
_diffrn_reflns_limit_l_min -13
_diffrn_reflns_number 3254
_diffrn_reflns_theta_max 35
_diffrn_reflns_theta_min 2
_diffrn_standards_decay_% 3
_diffrn_standards_interval_count 100
_diffrn_standards_number 3
_exptl_absorpt_coefficient_mu 0.389
_exptl_absorpt_correction_type none
_exptl_crystal_colour colorless
_exptl_crystal_density_diffrn 1.637(2)
_exptl_crystal_density_meas 1.62
_exptl_crystal_density_method 'flotation in CCl~4~/1,2-dibromethane at room temperature'
_exptl_crystal_description 'large blocks'
_exptl_crystal_F_000 328
_exptl_crystal_size_max 0.5
_exptl_crystal_size_mid 0.4
_exptl_crystal_size_min 0.2
_refine_diff_density_max 0.35
_refine_diff_density_min -0.27
_refine_ls_extinction_coef 0.057(5)
_refine_ls_extinction_method SHELXL
_refine_ls_goodness_of_fit_all 1.042
_refine_ls_goodness_of_fit_obs 1.104
_refine_ls_hydrogen_treatment refall
_refine_ls_matrix_type full
_refine_ls_number_parameters 115
_refine_ls_number_reflns 2163
_refine_ls_number_restraints 0
_refine_ls_restrained_S_all 1.023
_refine_ls_restrained_S_obs 1.104
_refine_ls_R_factor_all 0.0665
_refine_ls_R_factor_obs 0.0293
_refine_ls_shift/esd_max 0.173
_refine_ls_shift/esd_mean 0.011
_refine_ls_structure_factor_coef Fsqd
_refine_ls_weighting_details 'w = 1/[\s^2^(Fo^2^)+(0.052P)^2^+0.016P] where P=(Fo^2^+2Fc^2^)/3'
_refine_ls_weighting_scheme calc
_refine_ls_wR_factor_all 0.0879
_refine_ls_wR_factor_obs 0.0768
_reflns_number_observed 1576
_reflns_number_total 2356
_reflns_observed_criterion >2sigma(I)
_cod_data_source_file mu1260.cif
_cod_data_source_block IV
_cod_depositor_comments
;
The following automatic conversions were performed:

'_refine_ls_weighting_scheme' value 'calc w =
1/[\s^2^(Fo^2^)+(0.052P)^2^+0.016P] where P=(Fo^2^+2Fc^2^)/3' was
changed to 'calc'. New tag '_refine_ls_weighting_details' was
created. The value of the new tag was set to 'w =
1/[\s^2^(Fo^2^)+(0.052P)^2^+0.016P] where P=(Fo^2^+2Fc^2^)/3'.

Automatic conversion script
Id: cif_fix_values 3143 2015-03-26 13:38:13Z robertas 
;
_cod_original_cell_volume 637.2(6)
_cod_original_sg_symbol_H-M 'P 21/c'
_cod_database_code 2005883

loop_
_symmetry_equiv_pos_as_xyz
'x, y, z'
'-x, y+1/2, -z+1/2'
'-x, -y, -z'
'x, -y-1/2, z-1/2'

loop_
_atom_site_aniso_label
_atom_site_aniso_U_11
_atom_site_aniso_U_22
_atom_site_aniso_U_33
_atom_site_aniso_U_12
_atom_site_aniso_U_13
_atom_site_aniso_U_23
P 0.02053(12) 0.02194(15) 0.0288(2) 0.00027(10) -0.00023(9) -0.00033(12)
O1 0.0263(4) 0.0404(5) 0.0392(5) -0.0003(4) 0.0086(4) -0.0092(4)
O2 0.0285(4) 0.0194(4) 0.0450(5) 0.0029(3) -0.0010(3) -0.0028(4)
O3 0.0306(4) 0.0312(5) 0.0360(5) -0.0035(3) -0.0076(3) 0.0054(4)
O4 0.0305(4) 0.0287(5) 0.0443(6) 0.0009(3) -0.0008(4) -0.0058(4)
O5 0.0331(5) 0.0261(5) 0.0678(7) 0.0066(4) 0.0031(4) -0.0079(5)
C1 0.0294(5) 0.0230(5) 0.0295(6) 0.0014(4) 0.0031(4) 0.0002(4)
C2 0.0287(5) 0.0222(5) 0.0291(6) 0.0023(4) 0.0039(4) -0.0017(4)
N 0.0323(5) 0.0279(6) 0.0478(7) 0.0020(4) 0.0065(5) 0.0046(5)

loop_
_atom_site_label
_atom_site_occupancy
_atom_site_fract_x
_atom_site_fract_y
_atom_site_fract_z
_atom_site_U_iso_or_equiv
_atom_site_thermal_displace_type
_atom_site_calc_flag
_atom_site_type_symbol
P 1 0.25782(4) 0.56790(3) 0.62304(4) 0.0244(1) Uani d P
O1 1 0.05478(14) 0.61241(10) 0.66071(12) 0.0350(3) Uani d O
O2 1 0.23217(13) 0.43651(8) 0.54593(11) 0.0320(2) Uani d O
O3 1 0.41693(14) 0.57030(9) 0.75818(11) 0.0344(2) Uani d O
O4 1 0.52968(13) 0.84763(10) 0.60861(12) 0.0355(3) Uani d O
O5 1 0.20439(15) 0.89343(10) 0.55585(14) 0.0432(3) Uani d O
C1 1 0.3417(2) 0.81948(12) 0.55363(14) 0.0276(3) Uani d C
C2 1 0.3161(2) 0.68429(12) 0.49108(14) 0.0269(3) Uani d C
N 1 0.2003(2) 0.16871(13) 0.6316(2) 0.0361(3) Uani d N
H21 1 0.4382(25) 0.6522(16) 0.4660(19) 0.037(5) Uiso d H
H22 1 0.2107(26) 0.6854(17) 0.4097(19) 0.039(5) Uiso d H
H1 1 -0.0242(46) 0.6004(28) 0.6030(35) 0.090(9) Uiso d H
H4 1 0.5276(33) 0.9205(22) 0.6446(26) 0.062(7) Uiso d H
H11 1 0.1092(33) 0.1606(20) 0.6883(24) 0.058(6) Uiso d H
H12 1 0.2201(31) 0.2534(25) 0.6133(22) 0.058(6) Uiso d H
H13 1 0.3087(44) 0.1528(30) 0.6846(31) 0.091(9) Uiso d H
H14 1 0.1570(34) 0.1327(26) 0.5617(29) 0.063(8) Uiso d H

loop_
_atom_type_symbol
_atom_type_description
_atom_type_scat_dispersion_real
_atom_type_scat_dispersion_imag
_atom_type_scat_source
C C 0.0033 0.0016 'International Tables Vol C Tables 4.2.6.8 and 6.1.1.4'
H H 0.0000 0.0000 'International Tables Vol C Tables 4.2.6.8 and 6.1.1.4'
N N 0.0061 0.0033 'International Tables Vol C Tables 4.2.6.8 and 6.1.1.4'
O O 0.0106 0.0060 'International Tables Vol C Tables 4.2.6.8 and 6.1.1.4'
P P 0.1023 0.0942 'International Tables Vol C Tables 4.2.6.8 and 6.1.1.4'

loop_
_geom_angle_atom_site_label_1
_geom_angle_atom_site_label_2
_geom_angle_atom_site_label_3
_geom_angle_site_symmetry_1
_geom_angle_site_symmetry_3
_geom_angle
_geom_angle_publ_flag
O1 P O2 . . 109.70(10) no
O1 P O3 . . 109.90(10) no
O2 P O3 . . 114.20(10) no
O1 P C2 . . 106.00(10) no
O2 P C2 . . 106.70(10) no
O3 P C2 . . 109.90(10) no
C1 C2 P . . 111.90(10) no
O5 C1 O4 . . 123.7(2) no
O5 C1 C2 . . 123.6(2) no
O4 C1 C2 . . 112.70(10) no
P O1 O2 . 3_566 111.40(10) ?
P O1 H1 . . 112.(3) ?
O2 O1 H1 3_566 . 1.(3) ?
P O2 H12 . . 134.2(6) ?
P O2 N . . 136.33(7) ?
H12 O2 N . . 2.7(6) ?
C1 O4 O3 . 2_656 114.65(8) ?
C1 O4 H4 . . 105.5(15) ?
O3 O4 H4 2_656 . 9.3(15) ?
C1 C2 H21 . . 111.5(10) ?
P C2 H21 . . 104.4(10) ?
C1 C2 H22 . . 108.4(11) ?
P C2 H22 . . 108.7(11) ?
H21 C2 H22 . . 112.0(15) ?
O3 N O2 2_646 . 109.33(6) ?
O3 N O1 2_646 2_546 108.64(7) ?
O2 N O1 . 2_546 117.50(6) ?
O3 N O5 2_646 1_545 71.85(4) ?
O2 N O5 . 1_545 148.62(7) ?
O1 N O5 2_546 1_545 90.10(5) ?
O3 N O5 2_646 3_566 144.57(6) ?
O2 N O5 . 3_566 98.58(5) ?
O1 N O5 2_546 3_566 75.25(6) ?
O5 N O5 1_545 3_566 72.96(5) ?
O3 N H11 2_646 . 117.1(13) ?
O2 N H11 . . 110.5(13) ?
O1 N H11 2_546 . 8.8(13) ?
O5 N H11 1_545 . 95.3(13) ?
O5 N H11 3_566 . 70.1(14) ?
O3 N H12 2_646 . 104.7(13) ?
O2 N H12 . . 6.0(13) ?
O1 N H12 2_546 . 116.7(13) ?
O5 N H12 1_545 . 151.9(13) ?
O5 N H12 3_566 . 104.3(13) ?
H11 N H12 . . 110.3(17) ?
O3 N H13 2_646 . 16.7(19) ?
O2 N H13 . . 104.(2) ?
O1 N H13 2_546 . 98.4(19) ?
O5 N H13 1_545 . 85.(2) ?
O5 N H13 3_566 . 156.(2) ?
H11 N H13 . . 106.(2) ?
H12 N H13 . . 99.(2) ?
O3 N H14 2_646 . 108.8(18) ?
O2 N H14 . . 105.(2) ?
O1 N H14 2_546 . 106.8(18) ?
O5 N H14 1_545 . 48.7(19) ?
O5 N H14 3_566 . 40.6(17) ?
H11 N H14 . . 105.(2) ?
H12 N H14 . . 111.(2) ?
H13 N H14 . . 125.(3) ?

loop_
_geom_bond_atom_site_label_1
_geom_bond_atom_site_label_2
_geom_bond_site_symmetry_2
_geom_bond_distance
_geom_bond_publ_flag
P O1 . 1.557(2) no
P O2 . 1.521(2) no
P O3 . 1.496(2) no
P C2 . 1.808(2) no
C1 C2 . 1.501(2) no
O4 C1 . 1.318(2) no
O5 C1 . 1.208(2) no
O1 O2 3_566 2.519(2) no
O1 H1 . 0.70(3) ?
O2 H12 . 1.99(3) ?
O2 N . 2.880(2) ?
O4 O3 2_656 2.590(2) ?
O4 H4 . 0.82(2) ?
C2 H21 . 0.96(2) ?
C2 H22 . 0.94(2) ?
N O3 2_646 2.804(2) ?
N O1 2_546 2.886(2) ?
N O5 1_545 2.912(2) ?
N O5 3_566 3.038(2) ?

loop_
_geom_torsion_atom_site_label_1
_geom_torsion_atom_site_label_2
_geom_torsion_atom_site_label_3
_geom_torsion_atom_site_label_4
_geom_torsion
_geom_torsion_publ_flag
O1 P C2 C1 62.10(10) no
O2 P C2 C1 179.00(10) no
O3 P C2 C1 -56.60(10) no
O4 C1 C2 P 94.0(2) no
O5 C1 C2 P -84.6(2) no
